data_4517557
loop_
_publ_author_name
'Spektor, Kristina'
'Crichton, Wilson A.'
'Filippov, Stanislav'
'Klarbring, Johan'
'Simak, Sergei I.'
'Fischer, Andreas'
'H\"aussermann, Ulrich'

_publ_section_title
;
 Na-Ni-H Phase Formation at High Pressures and High Temperatures: Hydrido
 Complexes [NiH<sub>5</sub>]<sup>3-</sup><i>Versus</i> the Perovskite
 NaNiH<sub>3</sub>.
;
_journal_issue 15
_journal_name_full 'ACS omega'
_journal_page_first 8730
_journal_page_last 8743
_journal_paper_doi 10.1021/acsomega.0c00239
_journal_volume 5
_journal_year 2020
_chemical_formula_sum 'H5 Na3 Ni'
_chemical_formula_weight 132.7
_space_group_IT_number 62
_space_group_name_Hall '-P 2ac 2n'
_space_group_name_H-M_alt 'P n m a'
_symmetry_cell_setting orthorhombic
_symmetry_Int_Tables_number 62
_symmetry_space_group_name_Hall '-P 2ac 2n'
_symmetry_space_group_name_H-M 'P n m a'
_cell_angle_alpha 90
_cell_angle_beta 90
_cell_angle_gamma 90
_cell_formula_units_Z 4
_cell_length_a 10.4131(9)
_cell_length_b 7.3711(6)
_cell_length_c 5.4291(5)
_cell_measurement_temperature 293
_cell_volume 416.72(6)
_diffrn_ambient_temperature 293
_diffrn_measurement_device_type 'Mar555 flat-panel detector at ID15B, ESRF'
_diffrn_radiation_probe x-ray
_diffrn_radiation_type synchrotron
_diffrn_radiation_wavelength 0.41127
_exptl_absorpt_coefficient_mu 1.019
_exptl_crystal_density_diffrn 2.1152
_exptl_crystal_F_000 112
_pd_instr_location ' ?'
_pd_meas_2theta_range_inc 0.012
_pd_meas_2theta_range_max 34.994
_pd_meas_2theta_range_min 1.803
_pd_meas_number_of_points 2846
_pd_proc_2theta_range_inc 0.012
_pd_proc_2theta_range_max 22.779
_pd_proc_2theta_range_min 1.803
_pd_proc_ls_background_function 'Manual background combined with 6 Chebyshev polynoms'
_pd_proc_ls_pref_orient_corr none
_pd_proc_ls_profile_function Pseudo-Voigt
_pd_proc_ls_prof_R_factor 0.1129
_pd_proc_ls_prof_wR_expected 0.0320
_pd_proc_ls_prof_wR_factor 0.1569
_refine_ls_goodness_of_fit_all 4.90
_refine_ls_hydrogen_treatment constr
_refine_ls_number_constraints 1
_refine_ls_number_parameters 31
_refine_ls_number_restraints 0
_refine_ls_R_factor_all 0.0594
_refine_ls_R_factor_gt 0.0594
_refine_ls_shift/su_max 0.0481
_refine_ls_shift/su_mean 0.0053
_refine_ls_weighting_scheme sigma
_refine_ls_wR_factor_all 0.0668
_refine_ls_wR_factor_gt 0.0667
_cod_data_source_file ao0c00239_si_002.cif
_cod_data_source_block I
_cod_depositor_comments
;
The following automatic conversions were performed:

data item '_diffrn_radiation_probe' value 'X-ray' was changed to
'x-ray' in accordance with the
/home/data/users/saulius/crontab/automatic-downloads/rss-feeds/ACS/lib/dictionaries/cif_core.dic
dictionary named 'cif_core.dic' version 2.4.2 last updated on
2011-04-26.

Automatic conversion script
Id: cif_fix_values 7556 2019-12-06 15:28:31Z antanas 

 Adding full bibliography for 4517557--4517561.cif.
;
_cod_original_cell_volume 416.71(6)
_cod_original_formula_sum 'H5 Na3 Ni1'
_cod_database_code 4517557

loop_
_space_group_symop_id
_space_group_symop_operation_xyz
1 x,y,z
2 -x+1/2,-y,z+1/2
3 -x,y+1/2,-z
4 x+1/2,-y+1/2,-z+1/2
5 -x,-y,-z
6 x+1/2,y,-z+1/2
7 x,-y+1/2,z
8 -x+1/2,y+1/2,z+1/2

loop_
_atom_site_label
_atom_site_type_symbol
_atom_site_fract_x
_atom_site_fract_y
_atom_site_fract_z
_atom_site_adp_type
_atom_site_U_iso_or_equiv
_atom_site_site_symmetry_multiplicity
_atom_site_occupancy
_atom_site_calc_flag
_atom_site_refinement_flags
_atom_site_disorder_assembly
_atom_site_disorder_group
Na1 Na 0.1528(12) 0.0151(13) 0.8209(18) Uiso 0.025(3) 8 1 d . . .
Na2 Na 0.0731(13) 0.25 0.372(3) Uiso 0.025(3) 4 1 d . . .
Ni1 Ni 0.8812(7) 0.25 0.7557(14) Uiso 0.0191(17) 4 1 d . . .
H1 H -0.0076 0.25 -0.0381 Uiso 0.038 4 1 d . . .
H2 H 0.8251 0.25 0.5118 Uiso 0.038 4 1 d . . .
H3 H 0.0947 -0.0447 0.2632 Uiso 0.038 8 1 d . . .
H4 H 0.7512 0.25 -0.0607 Uiso 0.038 4 1 d . . .

loop_
_atom_type_symbol
_atom_type_scat_dispersion_real
_atom_type_scat_dispersion_imag
_atom_type_scat_source
H 0.0000 0.0000 'International Tables Vol C tables 4.2.6.8 and 6.1.1.1'
Na 0.0096 0.0078 'International Tables Vol C tables 4.2.6.8 and 6.1.1.1'
Ni 0.2309 0.4093 'International Tables Vol C tables 4.2.6.8 and 6.1.1.1'

loop_
_exptl_crystal_face_index_h
_exptl_crystal_face_index_k
_exptl_crystal_face_index_l
_exptl_crystal_face_perp_dist
? ? ? ?

loop_
_geom_angle_atom_site_label_1
_geom_angle_atom_site_label_2
_geom_angle_atom_site_label_3
_geom_angle_site_symmetry_1
_geom_angle_site_symmetry_2
_geom_angle_site_symmetry_3
_geom_angle
_geom_angle_publ_flag
Na1 Na1 Na1 2_554 . 2_555 106.3(4) ?
Na1 Na1 Na1 2_554 . 5_557 157.0(4) ?
Na1 Na1 Na1 2_554 . 7_545 86.2(3) ?
Na1 Na1 Na1 2_554 . 7_555 93.8(3) ?
Na1 Na1 Na2 2_554 . . 64.4(4) ?
Na1 Na1 Na2 2_554 . 1_556 147.6(4) ?
Na1 Na1 Na2 2_554 . 2_555 62.4(4) ?
Na1 Na1 Na2 2_554 . 3_546 97.8(4) ?
Na1 Na1 Ni1 2_554 . 3_647 129.3(4) ?
Na1 Na1 Ni1 2_554 . 4_456 56.5(3) ?
Na1 Na1 H4 2_554 . 4_455 48.5 ?
Na1 Na1 Na1 2_555 . 5_557 95.0(3) ?
Na1 Na1 Na1 2_555 . 7_545 86.2(3) ?
Na1 Na1 Na1 2_555 . 7_555 93.8(3) ?
Na1 Na1 Na2 2_555 . . 145.5(4) ?
Na1 Na1 Na2 2_555 . 1_556 59.9(3) ?
Na1 Na1 Na2 2_555 . 2_555 53.7(3) ?
Na1 Na1 Na2 2_555 . 3_546 130.8(4) ?
Na1 Na1 Ni1 2_555 . 3_647 54.7(3) ?
Na1 Na1 Ni1 2_555 . 4_456 70.9(3) ?
Na1 Na1 H4 2_555 . 4_455 104.9 ?
Na1 Na1 Na1 5_557 . 7_545 86.6(3) ?
Na1 Na1 Na1 5_557 . 7_555 93.4(3) ?
Na1 Na1 Na2 5_557 . . 102.4(4) ?
Na1 Na1 Na2 5_557 . 1_556 52.6(3) ?
Na1 Na1 Na2 5_557 . 2_555 128.7(4) ?
Na1 Na1 Na2 5_557 . 3_546 60.9(4) ?
Na1 Na1 Ni1 5_557 . 3_647 57.9(3) ?
Na1 Na1 Ni1 5_557 . 4_456 142.1(4) ?
Na1 Na1 H4 5_557 . 4_455 134.1 ?
Na1 Na1 Na1 7_545 . 7_555 180.0(5) ?
Na1 Na1 Na2 7_545 . . 123.9(4) ?
Na1 Na1 Na2 7_545 . 1_556 119.1(3) ?
Na1 Na1 Na2 7_545 . 2_555 55.7(3) ?
Na1 Na1 Na2 7_545 . 3_546 52.8(3) ?
Na1 Na1 Ni1 7_545 . 3_647 50.0(2) ?
Na1 Na1 Ni1 7_545 . 4_456 125.7(4) ?
Na1 Na1 H4 7_545 . 4_455 134.8 ?
Na1 Na1 Na2 7_555 . . 56.1(3) ?
Na1 Na1 Na2 7_555 . 1_556 60.9(3) ?
Na1 Na1 Na2 7_555 . 2_555 124.3(4) ?
Na1 Na1 Na2 7_555 . 3_546 127.2(4) ?
Na1 Na1 Ni1 7_555 . 3_647 130.0(4) ?
Na1 Na1 Ni1 7_555 . 4_456 54.3(3) ?
Na1 Na1 H4 7_555 . 4_455 45.2 ?
Na2 Na1 Na2 . . 1_556 109.1(4) ?
Na2 Na1 Na2 . . 2_555 126.7(5) ?
Na2 Na1 Na2 . . 3_546 83.6(4) ?
Na2 Na1 Ni1 . . 3_647 157.3(5) ?
Na2 Na1 Ni1 . . 4_456 77.2(3) ?
Na2 Na1 H4 . . 4_455 42.9 ?
Na2 Na1 Na2 1_556 . 2_555 113.5(4) ?
Na2 Na1 Na2 1_556 . 3_546 113.4(5) ?
Na2 Na1 Ni1 1_556 . 3_647 69.5(3) ?
Na2 Na1 Ni1 1_556 . 4_456 91.2(3) ?
Na2 Na1 H4 1_556 . 4_455 103.8 ?
Na2 Na1 Na2 2_555 . 3_546 106.5(3) ?
Na2 Na1 Ni1 2_555 . 3_647 70.9(3) ?
Na2 Na1 Ni1 2_555 . 4_456 71.4(3) ?
Na2 Na1 H4 2_555 . 4_455 95.7 ?
Na2 Na1 Ni1 3_546 . 3_647 76.8(4) ?
Na2 Na1 Ni1 3_546 . 4_456 152.8(5) ?
Na2 Na1 H4 3_546 . 4_455 122.9 ?
Ni1 Na1 Ni1 3_647 . 4_456 125.0(4) ?
Ni1 Na1 H4 3_647 . 4_455 159.5 ?
Ni1 Na1 H4 4_456 . 4_455 34.5 ?
Na1 Na2 Na1 1_554 . . 109.1(3) ?
Na1 Na2 Na1 1_554 . 2_554 57.7(3) ?
Na1 Na2 Na1 1_554 . 3_556 101.0(5) ?
Na1 Na2 Na1 1_554 . 5_556 66.6(3) ?
Na1 Na2 Na1 1_554 . 7_554 58.3(3) ?
Na1 Na2 Na1 1_554 . 7_555 150.5(5) ?
Na1 Na2 Na1 1_554 . 8_554 90.9(4) ?
Na1 Na2 Ni1 1_554 . 1_455 140.2(4) ?
Na1 Na2 H1 1_554 . . 45.2 ?
Na1 Na2 H3 1_554 . . 44.7 ?
Na1 Na2 H3 1_554 . 7_555 103.0 ?
Na1 Na2 H4 1_554 . 4_455 101.7 ?
Na1 Na2 Na1 . . 2_554 61.9(3) ?
Na1 Na2 Na1 . . 3_556 141.9(6) ?
Na1 Na2 Na1 . . 5_556 96.4(3) ?
Na1 Na2 Na1 . . 7_554 150.5(5) ?
Na1 Na2 Na1 . . 7_555 67.9(4) ?
Na1 Na2 Na1 . . 8_554 99.0(5) ?
Na1 Na2 Ni1 . . 1_455 67.6(4) ?
Na1 Na2 H1 . . . 146.0 ?
Na1 Na2 H3 . . . 69.1 ?
Na1 Na2 H3 . . 7_555 135.6 ?
Na1 Na2 H4 . . 4_455 52.1 ?
Na1 Na2 Na1 2_554 . 3_556 155.9(6) ?
Na1 Na2 Na1 2_554 . 5_556 103.4(3) ?
Na1 Na2 Na1 2_554 . 7_554 90.9(4) ?
Na1 Na2 Na1 2_554 . 7_555 99.0(5) ?
Na1 Na2 Na1 2_554 . 8_554 68.5(3) ?
Na1 Na2 Ni1 2_554 . 1_455 128.9(4) ?
Na1 Na2 H1 2_554 . . 102.4 ?
Na1 Na2 H3 2_554 . . 50.0 ?
Na1 Na2 H3 2_554 . 7_555 116.0 ?
Na1 Na2 H4 2_554 . 4_455 47.1 ?
Na1 Na2 Na1 3_556 . 5_556 74.4(4) ?
Na1 Na2 Na1 3_556 . 7_554 66.6(3) ?
Na1 Na2 Na1 3_556 . 7_555 96.4(3) ?
Na1 Na2 Na1 3_556 . 8_554 103.4(3) ?
Na1 Na2 Ni1 3_556 . 1_455 74.3(4) ?
Na1 Na2 H1 3_556 . . 55.9 ?
Na1 Na2 H3 3_556 . . 124.6 ?
Na1 Na2 H3 3_556 . 7_555 53.6 ?
Na1 Na2 H4 3_556 . 4_455 142.5 ?
Na1 Na2 Na1 5_556 . 7_554 101.0(5) ?
Na1 Na2 Na1 5_556 . 7_555 141.9(6) ?
Na1 Na2 Na1 5_556 . 8_554 155.9(6) ?
Na1 Na2 Ni1 5_556 . 1_455 74.3(4) ?
Na1 Na2 H1 5_556 . . 55.9 ?
Na1 Na2 H3 5_556 . . 53.6 ?
Na1 Na2 H3 5_556 . 7_555 124.6 ?
Na1 Na2 H4 5_556 . 4_455 142.5 ?
Na1 Na2 Na1 7_554 . 7_555 109.1(3) ?
Na1 Na2 Na1 7_554 . 8_554 57.7(3) ?
Na1 Na2 Ni1 7_554 . 1_455 140.2(4) ?
Na1 Na2 H1 7_554 . . 45.2 ?
Na1 Na2 H3 7_554 . . 103.0 ?
Na1 Na2 H3 7_554 . 7_555 44.7 ?
Na1 Na2 H4 7_554 . 4_455 101.7 ?
Na1 Na2 Na1 7_555 . 8_554 61.9(3) ?
Na1 Na2 Ni1 7_555 . 1_455 67.6(4) ?
Na1 Na2 H1 7_555 . . 146.0 ?
Na1 Na2 H3 7_555 . . 135.6 ?
Na1 Na2 H3 7_555 . 7_555 69.1 ?
Na1 Na2 H4 7_555 . 4_455 52.1 ?
Na1 Na2 Ni1 8_554 . 1_455 128.9(4) ?
Na1 Na2 H1 8_554 . . 102.4 ?
Na1 Na2 H3 8_554 . . 116.0 ?
Na1 Na2 H3 8_554 . 7_555 50.0 ?
Na1 Na2 H4 8_554 . 4_455 47.1 ?
Ni1 Na2 H1 1_455 . . 115.5 ?
Ni1 Na2 H3 1_455 . . 104.9 ?
Ni1 Na2 H3 1_455 . 7_555 104.9 ?
Ni1 Na2 H4 1_455 . 4_455 104.9 ?
H1 Na2 H3 . . . 77.9 ?
H1 Na2 H3 . . 7_555 77.9 ?
H1 Na2 H4 . . 4_455 139.6 ?
H3 Na2 H3 . . 7_555 147.5 ?
H3 Na2 H4 . . 4_455 92.3 ?
H3 Na2 H4 7_555 . 4_455 92.3 ?
Na1 Ni1 Na1 3_657 . 4_556 68.8(3) ?
Na1 Ni1 Na1 3_657 . 5_657 80.1(3) ?
Na1 Ni1 Na1 3_657 . 6_556 112.8(4) ?
Na1 Ni1 Na2 3_657 . 1_655 128.8(3) ?
Na1 Ni1 H1 3_657 . 1_656 63.8 ?
Na1 Ni1 H2 3_657 . . 130.2 ?
Na1 Ni1 H3 3_657 . 3_656 55.7 ?
Na1 Ni1 H3 3_657 . 5_656 134.6 ?
Na1 Ni1 H4 3_657 . 1_556 57.1 ?
Na1 Ni1 Na1 4_556 . 5_657 112.8(4) ?
Na1 Ni1 Na1 4_556 . 6_556 71.3(3) ?
Na1 Ni1 Na2 4_556 . 1_655 117.0(4) ?
Na1 Ni1 H1 4_556 . 1_656 132.3 ?
Na1 Ni1 H2 4_556 . . 63.2 ?
Na1 Ni1 H3 4_556 . 3_656 63.1 ?
Na1 Ni1 H3 4_556 . 5_656 134.0 ?
Na1 Ni1 H4 4_556 . 1_556 55.8 ?
Na1 Ni1 Na1 5_657 . 6_556 68.8(3) ?
Na1 Ni1 Na2 5_657 . 1_655 128.8(3) ?
Na1 Ni1 H1 5_657 . 1_656 63.8 ?
Na1 Ni1 H2 5_657 . . 130.2 ?
Na1 Ni1 H3 5_657 . 3_656 134.6 ?
Na1 Ni1 H3 5_657 . 5_656 55.7 ?
Na1 Ni1 H4 5_657 . 1_556 57.1 ?
Na1 Ni1 Na2 6_556 . 1_655 117.0(4) ?
Na1 Ni1 H1 6_556 . 1_656 132.3 ?
Na1 Ni1 H2 6_556 . . 63.2 ?
Na1 Ni1 H3 6_556 . 3_656 134.0 ?
Na1 Ni1 H3 6_556 . 5_656 63.1 ?
Na1 Ni1 H4 6_556 . 1_556 55.8 ?
Na2 Ni1 H1 1_655 . 1_656 90.2 ?
Na2 Ni1 H2 1_655 . . 67.6 ?
Na2 Ni1 H3 1_655 . 3_656 80.7 ?
Na2 Ni1 H3 1_655 . 5_656 80.7 ?
Na2 Ni1 H4 1_655 . 1_556 170.2 ?
H1 Ni1 H2 1_656 . . 157.8 ?
H1 Ni1 H3 1_656 . 3_656 85.9 ?
H1 Ni1 H3 1_656 . 5_656 85.9 ?
H1 Ni1 H4 1_656 . 1_556 99.6 ?
H2 Ni1 H3 . . 3_656 90.3 ?
H2 Ni1 H3 . . 5_656 90.3 ?
H2 Ni1 H4 . . 1_556 102.6 ?
H3 Ni1 H3 3_656 . 5_656 159.7 ?
H3 Ni1 H4 3_656 . 1_556 99.9 ?
H3 Ni1 H4 5_656 . 1_556 99.9 ?
Na2 H1 Ni1 . . 1_454 154.7 ?
Na2 H3 Ni1 . . 3_646 168.1 ?
Na1 H4 Na1 4_555 . 6_555 89.6 ?
Na1 H4 Na2 4_555 . 4_555 85.0 ?
Na1 H4 Ni1 4_555 . 1_554 89.7 ?
Na1 H4 Na2 6_555 . 4_555 85.0 ?
Na1 H4 Ni1 6_555 . 1_554 89.7 ?
Na2 H4 Ni1 4_555 . 1_554 172.5 ?

loop_
_geom_bond_atom_site_label_1
_geom_bond_atom_site_label_2
_geom_bond_site_symmetry_1
_geom_bond_site_symmetry_2
_geom_bond_distance
_geom_bond_publ_flag
Na1 Na1 . 2_554 3.393(15) ?
Na1 Na1 . 2_555 3.393(15) ?
Na1 Na1 . 5_557 3.736(16) ?
Na1 Na1 . 7_545 3.908(13) ?
Na1 Na1 . 7_555 3.464(13) ?
Na1 Na2 . . 3.102(16) ?
Na1 Na2 . 1_556 3.556(17) ?
Na1 Na2 . 2_555 3.470(16) ?
Na1 Na2 . 3_546 3.233(15) ?
Na1 Ni1 . 3_647 3.037(11) ?
Na1 Ni1 . 4_456 2.971(12) ?
Na1 H4 . 4_455 2.459 ?
Na2 Ni1 . 1_455 2.886(16) ?
Na2 H1 . . 2.381 ?
Na2 H3 . . 2.263 ?
Na2 H3 . 7_555 2.263 ?
Na2 H4 . 4_455 2.118 ?
Ni1 H1 . 1_656 1.611 ?
Ni1 H2 . . 1.447 ?
Ni1 H3 . 3_656 1.5374 ?
Ni1 H3 . 5_656 1.5374 ?
Ni1 H4 . 1_556 1.681 ?

loop_
_geom_hbond_atom_site_label_D
_geom_hbond_atom_site_label_H
_geom_hbond_atom_site_label_A
_geom_hbond_site_symmetry_D
_geom_hbond_site_symmetry_H
_geom_hbond_site_symmetry_A
_geom_hbond_distance_DH
_geom_hbond_distance_HA
_geom_hbond_distance_DA
_geom_hbond_angle_DHA
_geom_hbond_publ_flag
? ? ? ? ? ? ? ? ? ? ?

loop_
_geom_torsion_atom_site_label_1
_geom_torsion_atom_site_label_2
_geom_torsion_atom_site_label_3
_geom_torsion_atom_site_label_4
_geom_torsion_site_symmetry_1
_geom_torsion_site_symmetry_2
_geom_torsion_site_symmetry_3
_geom_torsion_site_symmetry_4
_geom_torsion
_geom_torsion_publ_flag
? ? ? ? ? ? ? ? ? ?

loop_
_restr_angle_atom_site_label_1
_restr_angle_site_symmetry_1
_restr_angle_atom_site_label_2
_restr_angle_site_symmetry_2
_restr_angle_atom_site_label_3
_restr_angle_site_symmetry_3
_restr_angle_target
_restr_angle_target_weight_param
? ? ? ? ? ? ? ?

loop_
_restr_distance_atom_site_label_1
_restr_distance_site_symmetry_1
_restr_distance_atom_site_label_2
_restr_distance_site_symmetry_2
_restr_distance_target
_restr_distance_target_weight_param
? ? ? ? ? ?

loop_
_restr_equal_angle_atom_site_label_1
_restr_equal_angle_site_symmetry_1
_restr_equal_angle_atom_site_label_2
_restr_equal_angle_site_symmetry_2
_restr_equal_angle_atom_site_label_3
_restr_equal_angle_site_symmetry_3
_restr_equal_angle_class_class_id
_restr_equal_angle_class_target_weight_param
? ? ? ? ? ? ? ?

loop_
_restr_equal_distance_atom_site_label_1
_restr_equal_distance_site_symmetry_1
_restr_equal_distance_atom_site_label_2
_restr_equal_distance_site_symmetry_2
_restr_equal_distance_class_class_id
_restr_equal_distance_class_target_weight_param
? ? ? ? ? ?

loop_
_restr_equal_torsion_atom_site_label_1
_restr_equal_torsion_site_symmetry_1
_restr_equal_torsion_atom_site_label_2
_restr_equal_torsion_site_symmetry_2
_restr_equal_torsion_atom_site_label_3
_restr_equal_torsion_site_symmetry_3
_restr_equal_torsion_atom_site_label_4
_restr_equal_torsion_site_symmetry_4
_restr_equal_torsion_class_class_id
_restr_equal_torsion_class_target_weight_param
? ? ? ? ? ? ? ? ? ?

loop_
_restr_torsion_atom_site_label_1
_restr_torsion_site_symmetry_1
_restr_torsion_atom_site_label_2
_restr_torsion_site_symmetry_2
_restr_torsion_atom_site_label_3
_restr_torsion_site_symmetry_3
_restr_torsion_atom_site_label_4
_restr_torsion_site_symmetry_4
_restr_torsion_angle_target
_restr_torsion_weight_param
? ? ? ? ? ? ? ? ? ?
